data_7135646
loop_
_publ_author_name
'Li, Jingwen'
'Zhang, Ziqi'
'Li, Zenghui'
'Wang, Jing'
'Xu, Changyuan'
'Xiong, Jie'
'Yue, Ling'
'Rao, Bin'

_publ_section_title
;
 D&#x2d9;-A radicals fabricated from polychlorinated trityl and pyridinium
 featuring a SOMO-LUMO electronic transition.
;
_journal_issue 29
_journal_name_full 'Chemical communications (Cambridge, England)'
_journal_page_first 7558
_journal_page_last 7562
_journal_paper_doi 10.1039/d6cc00928j
_journal_volume 62
_journal_year 2026
_chemical_formula_moiety 'C24 H10 Cl8 N'
_chemical_formula_sum 'C24 H10 Cl8 N'
_chemical_formula_weight 595.974
_space_group_crystal_system triclinic
_space_group_IT_number 2
_space_group_name_Hall '-P 1'
_space_group_name_H-M_alt 'P -1'
_symmetry_Int_Tables_number 2
_atom_sites_solution_primary iterative
_audit_creation_date 2026-01-28
_audit_creation_method
;
Olex2 1.5
(compiled 2025.07.13 svn.rb7424aed for OlexSys, GUI svn.r7314)
;
_audit_update_record
;
2026-02-08 deposited with the CCDC.	2026-03-18 downloaded from the CCDC.
;
_cell_angle_alpha 77.165(5)
_cell_angle_beta 86.376(4)
_cell_angle_gamma 71.324(4)
_cell_formula_units_Z 2
_cell_length_a 8.0726(9)
_cell_length_b 11.5152(13)
_cell_length_c 13.8359(16)
_cell_measurement_reflns_used 9517
_cell_measurement_temperature 150(2)
_cell_measurement_theta_max 68.32
_cell_measurement_theta_min 3.28
_cell_volume 1187.9(2)
_computing_cell_refinement 'SAINT V8.40B (?, 2016)'
_computing_data_reduction 'SAINT V8.40B (?, 2016)'
_computing_molecular_graphics 'Olex2 1.5 (Dolomanov et al., 2009)'
_computing_publication_material 'Olex2 1.5 (Dolomanov et al., 2009)'
_computing_structure_refinement 'olex2.refine 1.5 (Bourhis et al., 2015)'
_computing_structure_solution 'olex2.solve 1.5 (Bourhis et al., 2015)'
_diffrn_ambient_temperature 150.00
_diffrn_measured_fraction_theta_full 0.9977
_diffrn_measured_fraction_theta_max 0.9917
_diffrn_measurement_device_type 'Bruker APEX-II CCD'
_diffrn_measurement_method '\f and \w scans'
_diffrn_radiation_type 'Cu K\a'
_diffrn_radiation_wavelength 1.54178
_diffrn_reflns_av_R_equivalents 0.0521
_diffrn_reflns_av_unetI/netI 0.0235
_diffrn_reflns_Laue_measured_fraction_full 0.9977
_diffrn_reflns_Laue_measured_fraction_max 0.9917
_diffrn_reflns_limit_h_max 9
_diffrn_reflns_limit_h_min -9
_diffrn_reflns_limit_k_max 13
_diffrn_reflns_limit_k_min -13
_diffrn_reflns_limit_l_max 16
_diffrn_reflns_limit_l_min -16
_diffrn_reflns_number 40429
_diffrn_reflns_point_group_measured_fraction_full 0.9977
_diffrn_reflns_point_group_measured_fraction_max 0.9917
_diffrn_reflns_theta_full 67.6786
_diffrn_reflns_theta_max 68.50
_diffrn_reflns_theta_min 3.28
_diffrn_standards_number 0
_exptl_absorpt_coefficient_mu 8.799
_exptl_absorpt_correction_T_max 0.7531
_exptl_absorpt_correction_T_min 0.5427
_exptl_absorpt_correction_type none
_exptl_absorpt_process_details
;
SADABS-2016/2 (Bruker,2016/2) was used for absorption correction.
wR2(int) was 0.1205 before and 0.0612 after correction.
The Ratio of minimum to maximum transmission is 0.7206.
The \l/2 correction factor is Not present.
;
_exptl_crystal_colour 'clear light orange'
_exptl_crystal_colour_lustre clear
_exptl_crystal_colour_modifier light
_exptl_crystal_colour_primary orange
_exptl_crystal_density_diffrn 1.666
_exptl_crystal_description block
_exptl_crystal_F_000 601.107
_exptl_crystal_size_max 0.98
_exptl_crystal_size_mid 0.101
_exptl_crystal_size_min 0.089
_refine_diff_density_max 0.4158
_refine_diff_density_min -0.4651
_refine_diff_density_rms 0.0590
_refine_ls_d_res_high 0.8285
_refine_ls_d_res_low 13.4897
_refine_ls_goodness_of_fit_ref 1.0337
_refine_ls_hydrogen_treatment constr
_refine_ls_matrix_type full
_refine_ls_number_constraints 20
_refine_ls_number_parameters 298
_refine_ls_number_reflns 4326
_refine_ls_number_restraints 0
_refine_ls_restrained_S_all 1.0337
_refine_ls_R_factor_all 0.0283
_refine_ls_R_factor_gt 0.0264
_refine_ls_shift/su_max 0.0005
_refine_ls_shift/su_mean 0.0001
_refine_ls_structure_factor_coef Fsqd
_refine_ls_weighting_details 'w=1/[\s^2^(Fo^2^)+(0.0303P)^2^+0.9896P] where P=(Fo^2^+2Fc^2^)/3'
_refine_ls_weighting_scheme calc
_refine_ls_wR_factor_gt 0.0679
_refine_ls_wR_factor_ref 0.0692
_reflns_Friedel_coverage 0.0
_reflns_limit_h_max 9
_reflns_limit_h_min -9
_reflns_limit_k_max 13
_reflns_limit_k_min -13
_reflns_limit_l_max 16
_reflns_limit_l_min 0
_reflns_number_gt 4028
_reflns_number_total 4326
_reflns_threshold_expression I>=2u(I)
_cod_data_source_file d6cc00928j2.cif
_cod_data_source_block 1a
_cod_depositor_comments 'Adding full bibliography for 7135646--7135649.cif.'
_cod_original_sg_symbol_H-M P-1
_cod_database_code 7135646
_olex2_refinement_description
;
1.a Aromatic/amide H refined with riding coordinates:
 C15(H15), C17(H17), C10(H10), C11(H11), C21(H21), C4(H4), C7(H7), C9(H9),
 C8(H8), C23(H23)
;
_olex2_submission_special_instructions 'No special instructions were received'

loop_
_space_group_symop_id
_space_group_symop_operation_xyz
1 x,y,z
2 -x,-y,-z

loop_
_atom_site_label
_atom_site_type_symbol
_atom_site_fract_x
_atom_site_fract_y
_atom_site_fract_z
_atom_site_U_iso_or_equiv
_atom_site_adp_type
_atom_site_occupancy
_atom_site_refinement_flags_posn
Cl3 Cl 0.33675(6) 0.57012(4) 0.40819(3) 0.02545(11) Uani 1.000000 .
Cl2 Cl 0.71626(6) 0.75941(4) 0.44230(3) 0.02410(11) Uani 1.000000 .
Cl8 Cl 0.61604(6) 0.96879(5) 0.17326(4) 0.02824(12) Uani 1.000000 .
Cl6 Cl 0.01269(6) 0.85851(5) 0.27464(4) 0.02851(12) Uani 1.000000 .
Cl1 Cl 0.41449(6) 0.67998(5) 0.12936(4) 0.03257(13) Uani 1.000000 .
Cl4 Cl 0.13537(7) 0.78421(5) 0.71980(4) 0.03569(13) Uani 1.000000 .
Cl7 Cl 0.02877(7) 1.22571(5) -0.03536(4) 0.03327(13) Uani 1.000000 .
Cl5 Cl 0.31855(7) 1.05222(4) 0.38728(4) 0.03137(12) Uani 1.000000 .
C5 C 0.8941(2) 0.54440(17) 0.24589(14) 0.0204(4) Uani 1.000000 .
C15 C 0.2459(2) 0.69018(18) 0.55674(14) 0.0237(4) Uani 1.000000 .
H15 H 0.2311(2) 0.61411(18) 0.59358(14) 0.0284(5) Uiso 1.000000 R
C1 C 0.4041(2) 0.81423(17) 0.30204(13) 0.0184(4) Uani 1.000000 .
C17 C 0.2254(2) 0.90680(18) 0.54510(14) 0.0240(4) Uani 1.000000 .
H17 H 0.1968(2) 0.97817(18) 0.57407(14) 0.0288(5) Uiso 1.000000 R
C10 C 1.3488(3) 0.3317(2) 0.27528(17) 0.0340(5) Uani 1.000000 .
H10 H 1.4333(3) 0.2902(2) 0.32677(17) 0.0407(6) Uiso 1.000000 R
C18 C 0.2864(2) 0.91256(17) 0.44874(14) 0.0211(4) Uani 1.000000 .
C20 C 0.1334(2) 0.94371(17) 0.20062(13) 0.0198(4) Uani 1.000000 .
C11 C 0.8750(2) 0.60057(17) 0.32724(13) 0.0197(4) Uani 1.000000 .
H11 H 0.9717(2) 0.58050(17) 0.37051(13) 0.0237(4) Uiso 1.000000 R
C13 C 0.3321(2) 0.80932(17) 0.40257(13) 0.0186(4) Uani 1.000000 .
C19 C 0.3132(2) 0.91403(17) 0.21933(13) 0.0183(4) Uani 1.000000 .
C21 C 0.0459(2) 1.03651(17) 0.12213(14) 0.0215(4) Uani 1.000000 .
H21 H -0.0752(2) 1.05274(17) 0.11117(14) 0.0258(5) Uiso 1.000000 R
C6 C 1.0678(2) 0.46054(17) 0.22249(14) 0.0216(4) Uani 1.000000 .
C2 C 0.5676(2) 0.71960(17) 0.28498(13) 0.0185(4) Uani 1.000000 .
C12 C 0.7173(2) 0.68501(17) 0.34553(13) 0.0185(4) Uani 1.000000 .
N1 N 1.1860(2) 0.40261(17) 0.29792(14) 0.0338(4) Uani 1.000000 .
C22 C 0.1381(2) 1.10497(17) 0.06016(14) 0.0223(4) Uani 1.000000 .
C14 C 0.3066(2) 0.69921(17) 0.46049(14) 0.0195(4) Uani 1.000000 .
C4 C 0.7478(2) 0.57202(18) 0.18620(14) 0.0226(4) Uani 1.000000 .
H4 H 0.7558(2) 0.53222(18) 0.13207(14) 0.0271(5) Uiso 1.000000 R
C3 C 0.5916(2) 0.65682(18) 0.20544(14) 0.0220(4) Uani 1.000000 .
C028 C 0.3985(2) 0.98746(18) 0.15261(14) 0.0206(4) Uani 1.000000 .
C16 C 0.2073(2) 0.79462(19) 0.59803(14) 0.0240(4) Uani 1.000000 .
C7 C 1.1040(3) 0.44871(19) 0.12734(15) 0.0268(4) Uani 1.000000 .
H7 H 1.0180(3) 0.48894(19) 0.07650(15) 0.0321(5) Uiso 1.000000 R
C9 C 1.3933(3) 0.3189(2) 0.17965(19) 0.0388(5) Uani 1.000000 .
H9 H 1.5078(3) 0.2711(2) 0.16443(19) 0.0466(6) Uiso 1.000000 R
C8 C 1.2679(3) 0.3772(2) 0.10690(18) 0.0412(6) Uani 1.000000 .
H8 H 1.2957(3) 0.3676(2) 0.04078(18) 0.0494(7) Uiso 1.000000 R
C23 C 0.3155(2) 1.08080(18) 0.07391(14) 0.0237(4) Uani 1.000000 .
H23 H 0.3783(2) 1.12738(18) 0.03020(14) 0.0285(5) Uiso 1.000000 R

loop_
_atom_site_aniso_label
_atom_site_aniso_U_11
_atom_site_aniso_U_22
_atom_site_aniso_U_33
_atom_site_aniso_U_12
_atom_site_aniso_U_13
_atom_site_aniso_U_23
Cl3 0.0315(2) 0.0201(2) 0.0274(2) -0.01020(18) 0.00010(18) -0.00736(17)
Cl2 0.0203(2) 0.0319(2) 0.0232(2) -0.00758(18) -0.00180(16) -0.01265(18)
Cl8 0.0161(2) 0.0355(3) 0.0311(3) -0.01139(19) -0.00187(17) 0.00244(19)
Cl6 0.0184(2) 0.0356(3) 0.0302(2) -0.01380(19) -0.00350(18) 0.00458(19)
Cl1 0.0240(2) 0.0405(3) 0.0338(3) -0.0010(2) -0.01022(19) -0.0199(2)
Cl4 0.0421(3) 0.0411(3) 0.0240(2) -0.0135(2) 0.0123(2) -0.0100(2)
Cl7 0.0294(3) 0.0316(3) 0.0312(3) -0.0071(2) -0.0090(2) 0.0075(2)
Cl5 0.0498(3) 0.0205(2) 0.0269(2) -0.0152(2) 0.0029(2) -0.00595(18)
C5 0.0214(9) 0.0173(9) 0.0206(9) -0.0055(7) 0.0007(7) -0.0014(7)
C15 0.0225(9) 0.0233(10) 0.0243(10) -0.0082(8) 0.0011(7) -0.0019(8)
C1 0.0171(9) 0.0202(9) 0.0196(9) -0.0072(7) -0.0007(7) -0.0055(7)
C17 0.0221(9) 0.0229(9) 0.0267(10) -0.0036(8) 0.0012(8) -0.0102(8)
C10 0.0263(11) 0.0309(11) 0.0427(13) -0.0070(9) -0.0098(9) -0.0039(9)
C18 0.0192(9) 0.0190(9) 0.0241(9) -0.0049(7) -0.0017(7) -0.0036(7)
C20 0.0170(9) 0.0226(9) 0.0215(9) -0.0080(7) 0.0018(7) -0.0058(7)
C11 0.0177(9) 0.0199(9) 0.0209(9) -0.0070(7) -0.0021(7) -0.0011(7)
C13 0.0133(8) 0.0208(9) 0.0214(9) -0.0044(7) -0.0012(7) -0.0049(7)
C19 0.0167(9) 0.0189(9) 0.0193(9) -0.0040(7) -0.0002(7) -0.0064(7)
C21 0.0155(9) 0.0227(9) 0.0254(9) -0.0039(7) -0.0034(7) -0.0057(8)
C6 0.0204(9) 0.0168(9) 0.0268(10) -0.0050(7) -0.0003(7) -0.0040(7)
C2 0.0168(9) 0.0206(9) 0.0178(9) -0.0062(7) 0.0001(7) -0.0029(7)
C12 0.0206(9) 0.0200(9) 0.0166(8) -0.0083(7) 0.0001(7) -0.0042(7)
N1 0.0307(10) 0.0335(10) 0.0389(10) -0.0112(8) -0.0034(8) -0.0085(8)
C22 0.0222(9) 0.0219(9) 0.0201(9) -0.0036(8) -0.0043(7) -0.0027(7)
C14 0.0168(9) 0.0191(9) 0.0235(9) -0.0052(7) -0.0020(7) -0.0063(7)
C4 0.0239(10) 0.0221(9) 0.0209(9) -0.0051(8) -0.0000(7) -0.0063(7)
C3 0.0208(9) 0.0268(10) 0.0194(9) -0.0073(8) -0.0039(7) -0.0060(7)
C028 0.0148(8) 0.0256(10) 0.0221(9) -0.0073(7) 0.0016(7) -0.0056(7)
C16 0.0190(9) 0.0311(10) 0.0205(9) -0.0058(8) 0.0029(7) -0.0065(8)
C7 0.0251(10) 0.0262(10) 0.0230(10) -0.0008(8) -0.0032(8) -0.0027(8)
C9 0.0248(11) 0.0318(12) 0.0547(15) 0.0016(9) 0.0042(10) -0.0154(10)
C8 0.0435(14) 0.0442(14) 0.0319(12) -0.0068(11) 0.0074(10) -0.0125(10)
C23 0.0230(10) 0.0268(10) 0.0216(9) -0.0098(8) 0.0018(7) -0.0032(8)

loop_
_atom_type_symbol
_atom_type_scat_dispersion_real
_atom_type_scat_dispersion_imag
_atom_type_scat_Cromer_Mann_a1
_atom_type_scat_Cromer_Mann_a2
_atom_type_scat_Cromer_Mann_a3
_atom_type_scat_Cromer_Mann_a4
_atom_type_scat_Cromer_Mann_b1
_atom_type_scat_Cromer_Mann_b2
_atom_type_scat_Cromer_Mann_b3
_atom_type_scat_Cromer_Mann_b4
_atom_type_scat_Cromer_Mann_c
_atom_type_scat_source
_atom_type_scat_dispersion_source
C 0.01788 0.00908 2.31000 1.02000 1.58860 0.86500 20.84390 10.20750 0.56870 51.65120 0.21560 'International Tables Volume C Table 6.1.1.4 (pp. 500-502)' 'Brennan, Cowan, Rev. Sci. Instrum., 1992, 63, 850'
Cl 0.36456 0.70359 11.46040 7.19640 6.25560 1.64550 0.01040 1.16620 18.51940 47.77840 -9.55740 'International Tables Volume C Table 6.1.1.4 (pp. 500-502)' 'Brennan, Cowan, Rev. Sci. Instrum., 1992, 63, 850'
H 0.00000 0.00000 0.49300 0.32291 0.14019 0.04081 10.51090 26.12570 3.14236 57.79970 0.00304 'International Tables Volume C Table 6.1.1.4 (pp. 500-502)' 'Brennan, Cowan, Rev. Sci. Instrum., 1992, 63, 850'
N 0.03110 0.01806 12.21260 3.13220 2.01250 1.16630 0.00570 9.89330 28.99750 0.58260 -11.52900 'International Tables Volume C Table 6.1.1.4 (pp. 500-502)' 'Brennan, Cowan, Rev. Sci. Instrum., 1992, 63, 850'

loop_
_geom_angle_atom_site_label_1
_geom_angle_atom_site_label_2
_geom_angle_atom_site_label_3
_geom_angle
_geom_angle_site_symmetry_1
_geom_angle_site_symmetry_3
_geom_angle_publ_flag
C6 C5 C11 120.39(17) . . ?
C4 C5 C11 118.15(17) . . ?
C4 C5 C6 121.43(17) . . ?
C14 C15 H15 120.82(11) . . ?
C16 C15 H15 120.82(11) . . ?
C16 C15 C14 118.37(18) . . ?
C19 C1 C13 120.20(16) . . ?
C2 C1 C13 119.67(16) . . ?
C2 C1 C19 120.13(16) . . ?
C18 C17 H17 120.80(11) . . ?
C16 C17 H17 120.80(11) . . ?
C16 C17 C18 118.40(17) . . ?
N1 C10 H10 119.22(13) . . ?
C9 C10 H10 119.22(13) . . ?
C9 C10 N1 121.6(2) . . ?
C17 C18 Cl5 116.94(14) . . ?
C13 C18 Cl5 119.83(14) . . ?
C13 C18 C17 123.10(17) . . ?
C19 C20 Cl6 120.01(14) . . ?
C21 C20 Cl6 116.82(14) . . ?
C21 C20 C19 123.12(17) . . ?
H11 C11 C5 119.64(11) . . ?
C12 C11 C5 120.72(17) . . ?
C12 C11 H11 119.64(10) . . ?
C18 C13 C1 122.92(16) . . ?
C14 C13 C1 121.95(16) . . ?
C14 C13 C18 115.12(16) . . ?
C20 C19 C1 122.33(16) . . ?
C028 C19 C1 122.80(16) . . ?
C028 C19 C20 114.87(16) . . ?
H21 C21 C20 120.67(11) . . ?
C22 C21 C20 118.67(17) . . ?
C22 C21 H21 120.67(11) . . ?
N1 C6 C5 117.84(17) . . ?
C7 C6 C5 119.18(17) . . ?
C7 C6 N1 122.94(18) . . ?
C12 C2 C1 122.58(16) . . ?
C3 C2 C1 123.34(16) . . ?
C3 C2 C12 114.06(16) . . ?
C11 C12 Cl2 116.17(14) . . ?
C2 C12 Cl2 120.47(14) . . ?
C2 C12 C11 123.12(16) . . ?
C6 N1 C10 117.77(19) . . ?
C21 C22 Cl7 119.27(14) . . ?
C23 C22 Cl7 119.33(15) . . ?
C23 C22 C21 121.39(17) . . ?
C15 C14 Cl3 116.81(14) . . ?
C13 C14 Cl3 119.75(14) . . ?
C13 C14 C15 123.28(17) . . ?
H4 C4 C5 119.88(11) . . ?
C3 C4 C5 120.23(17) . . ?
C3 C4 H4 119.88(11) . . ?
C2 C3 Cl1 119.74(14) . . ?
C4 C3 Cl1 116.56(14) . . ?
C4 C3 C2 123.64(17) . . ?
C19 C028 Cl8 119.39(14) . . ?
C23 C028 Cl8 116.89(14) . . ?
C23 C028 C19 123.58(17) . . ?
C15 C16 Cl4 119.08(15) . . ?
C17 C16 Cl4 119.23(15) . . ?
C17 C16 C15 121.69(18) . . ?
H7 C7 C6 121.00(11) . . ?
C8 C7 C6 117.99(19) . . ?
C8 C7 H7 121.00(13) . . ?
H9 C9 C10 120.90(13) . . ?
C8 C9 C10 118.2(2) . . ?
C8 C9 H9 120.90(14) . . ?
C9 C8 C7 121.5(2) . . ?
H8 C8 C7 119.24(13) . . ?
H8 C8 C9 119.24(14) . . ?
C028 C23 C22 118.35(17) . . ?
H23 C23 C22 120.82(11) . . ?
H23 C23 C028 120.82(11) . . ?

loop_
_geom_bond_atom_site_label_1
_geom_bond_atom_site_label_2
_geom_bond_distance
_geom_bond_site_symmetry_2
_geom_bond_publ_flag
Cl3 C14 1.7368(18) . ?
Cl2 C12 1.7408(18) . ?
Cl8 C028 1.7340(18) . ?
Cl6 C20 1.7323(18) . ?
Cl1 C3 1.7451(19) . ?
Cl4 C16 1.7382(19) . ?
Cl7 C22 1.7332(19) . ?
Cl5 C18 1.7346(19) . ?
C5 C11 1.395(3) . ?
C5 C6 1.489(3) . ?
C5 C4 1.394(3) . ?
C15 H15 0.9500 . ?
C15 C14 1.383(3) . ?
C15 C16 1.383(3) . ?
C1 C13 1.469(3) . ?
C1 C19 1.466(3) . ?
C1 C2 1.463(3) . ?
C17 H17 0.9500 . ?
C17 C18 1.387(3) . ?
C17 C16 1.383(3) . ?
C10 H10 0.9500 . ?
C10 N1 1.366(3) . ?
C10 C9 1.376(3) . ?
C18 C13 1.409(3) . ?
C20 C19 1.407(2) . ?
C20 C21 1.385(3) . ?
C11 H11 0.9500 . ?
C11 C12 1.381(3) . ?
C13 C14 1.410(3) . ?
C19 C028 1.410(3) . ?
C21 H21 0.9500 . ?
C21 C22 1.381(3) . ?
C6 N1 1.361(3) . ?
C6 C7 1.357(3) . ?
C2 C12 1.411(3) . ?
C2 C3 1.417(3) . ?
C22 C23 1.385(3) . ?
C4 H4 0.9500 . ?
C4 C3 1.378(3) . ?
C028 C23 1.379(3) . ?
C7 H7 0.9500 . ?
C7 C8 1.367(3) . ?
C9 H9 0.9500 . ?
C9 C8 1.372(4) . ?
C8 H8 0.9500 . ?
C23 H23 0.9500 . ?

loop_
_geom_torsion_atom_site_label_1
_geom_torsion_atom_site_label_2
_geom_torsion_atom_site_label_3
_geom_torsion_atom_site_label_4
_geom_torsion
_geom_torsion_site_symmetry_1
_geom_torsion_site_symmetry_2
_geom_torsion_site_symmetry_3
_geom_torsion_site_symmetry_4
_geom_torsion_publ_flag
Cl3 C14 C15 C16 -175.02(14) . . . . ?
Cl3 C14 C13 C1 -7.45(17) . . . . ?
Cl3 C14 C13 C18 173.53(14) . . . . ?
Cl2 C12 C11 C5 -174.19(13) . . . . ?
Cl2 C12 C2 C1 -2.54(17) . . . . ?
Cl2 C12 C2 C3 176.07(15) . . . . ?
Cl8 C028 C19 C1 -5.08(18) . . . . ?
Cl8 C028 C19 C20 174.91(14) . . . . ?
Cl8 C028 C23 C22 -174.87(14) . . . . ?
Cl6 C20 C19 C1 -1.68(17) . . . . ?
Cl6 C20 C19 C028 178.33(14) . . . . ?
Cl6 C20 C21 C22 -178.76(14) . . . . ?
Cl1 C3 C2 C1 -6.32(19) . . . . ?
Cl1 C3 C2 C12 175.08(15) . . . . ?
Cl1 C3 C4 C5 -177.53(14) . . . . ?
Cl4 C16 C15 C14 -178.63(14) . . . . ?
Cl4 C16 C17 C18 178.71(15) . . . . ?
Cl7 C22 C21 C20 -177.38(14) . . . . ?
Cl7 C22 C23 C028 177.58(15) . . . . ?
Cl5 C18 C17 C16 -176.57(14) . . . . ?
Cl5 C18 C13 C1 -1.27(18) . . . . ?
Cl5 C18 C13 C14 177.74(14) . . . . ?
C5 C11 C12 C2 0.1(2) . . . . ?
C5 C6 N1 C10 -176.18(18) . . . . ?
C5 C6 C7 C8 176.2(2) . . . . ?
C5 C4 C3 C2 -0.6(2) . . . . ?
C15 C14 C13 C1 177.26(17) . . . . ?
C15 C14 C13 C18 -1.8(2) . . . . ?
C15 C16 C17 C18 -1.0(2) . . . . ?
C1 C13 C18 C17 -177.17(17) . . . . ?
C1 C19 C20 C21 -179.14(17) . . . . ?
C1 C19 C028 C23 179.34(17) . . . . ?
C1 C2 C12 C11 -176.60(17) . . . . ?
C1 C2 C3 C4 176.80(18) . . . . ?
C17 C18 C13 C14 1.8(2) . . . . ?
C17 C16 C15 C14 1.0(2) . . . . ?
C10 N1 C6 C7 1.3(2) . . . . ?
C10 C9 C8 C7 1.6(3) . . . . ?
C18 C13 C1 C19 -52.5(2) . . . . ?
C18 C13 C1 C2 127.07(18) . . . . ?
C20 C19 C1 C13 -49.9(2) . . . . ?
C20 C19 C1 C2 130.61(18) . . . . ?
C20 C19 C028 C23 -0.7(2) . . . . ?
C20 C21 C22 C23 1.3(2) . . . . ?
C11 C5 C6 N1 24.7(2) . . . . ?
C11 C5 C6 C7 -152.92(18) . . . . ?
C11 C5 C4 C3 2.8(2) . . . . ?
C11 C12 C2 C3 2.0(2) . . . . ?
C13 C1 C19 C028 130.12(17) . . . . ?
C13 C1 C2 C12 -47.15(19) . . . . ?
C13 C1 C2 C3 134.37(17) . . . . ?
C13 C18 C17 C16 -0.6(2) . . . . ?
C13 C14 C15 C16 0.4(2) . . . . ?
C19 C1 C13 C14 128.61(17) . . . . ?
C19 C1 C2 C12 132.37(17) . . . . ?
C19 C1 C2 C3 -46.1(2) . . . . ?
C19 C20 C21 C22 -1.2(2) . . . . ?
C19 C028 C23 C22 0.8(2) . . . . ?
C21 C20 C19 C028 0.9(2) . . . . ?
C21 C22 C23 C028 -1.1(2) . . . . ?
C6 C5 C11 C12 175.59(16) . . . . ?
C6 C5 C4 C3 -175.36(17) . . . . ?
C6 N1 C10 C9 0.2(2) . . . . ?
C6 C7 C8 C9 -0.2(2) . . . . ?
C2 C1 C13 C14 -51.88(19) . . . . ?
C2 C1 C19 C028 -49.39(19) . . . . ?
C12 C11 C5 C4 -2.6(2) . . . . ?
C12 C2 C3 C4 -1.8(2) . . . . ?
N1 C10 C9 C8 -1.6(3) . . . . ?
N1 C6 C5 C4 -157.24(17) . . . . ?
N1 C6 C7 C8 -1.3(2) . . . . ?
C4 C5 C6 C7 25.2(2) . . . . ?
